data_7203864
loop_
_publ_author_name
'Kinbara, Kazushi'
'Kobayashi, Yuka'
'Saigo, Kazuhiko'

_publ_section_title
;
 Chiral discrimination of 2-arylalkanoic acids by
 (1S,2R)-1-aminoindan-2-ol through the formation of a consistent
 columnar supramolecular hydrogen-bond network&#x200A;&#x2020;
;
_journal_issue 1
_journal_name_full 'Journal of the Chemical Society, Perkin Transactions 2'
_journal_page_first 111
_journal_paper_doi 10.1039/a905566e
_journal_year 2000
_chemical_compound_source 'Saigo laboratory'
_chemical_formula_moiety 'C19 H23 N1 O3       '
_chemical_formula_weight 313.00
_space_group_IT_number 4
_symmetry_cell_setting monoclinic
_symmetry_space_group_name_Hall 'P 2yb'
_symmetry_space_group_name_H-M 'P 1 21 1'
_atom_type_scat_source 'International Tables (1974)'
_cell_angle_alpha 90.000000(0)
_cell_angle_beta 103.71(3)
_cell_angle_gamma 90.000000(0)
_cell_formula_units_Z 2
_cell_length_a 12.294(5)
_cell_length_b 6.388(4)
_cell_length_c 11.134(5)
_cell_measurement_reflns_used 20
_cell_measurement_temperature 293
_cell_measurement_theta_max 30
_cell_measurement_theta_min 1.5
_cell_volume 849.5(7)
_computing_cell_refinement 'MXC(MAC Science)'
_computing_data_collection 'MXC(MAC Science)'
_computing_data_reduction Crystan
_computing_molecular_graphics Crystan
_computing_publication_material Crystan
_computing_structure_refinement Crystan
_computing_structure_solution Crystan
_diffrn_measurement_device 'Mac Science MXC18'
_diffrn_measurement_method theta/2theta
_diffrn_orient_matrix_type standard
_diffrn_orient_matrix_UB_11 0.07149
_diffrn_orient_matrix_UB_12 -0.05444
_diffrn_orient_matrix_UB_13 0.05334
_diffrn_orient_matrix_UB_21 0.03664
_diffrn_orient_matrix_UB_22 0.01273
_diffrn_orient_matrix_UB_23 -0.07083
_diffrn_orient_matrix_UB_31 0.02362
_diffrn_orient_matrix_UB_32 0.14625
_diffrn_orient_matrix_UB_33 0.02618
_diffrn_radiation_type 'Cu K-alpha'
_diffrn_radiation_wavelength 1.54178
_diffrn_reflns_av_R_equivalents 0.065
_diffrn_reflns_limit_h_max 13
_diffrn_reflns_limit_h_min -14
_diffrn_reflns_limit_k_max 7
_diffrn_reflns_limit_k_min 0
_diffrn_reflns_limit_l_max 12
_diffrn_reflns_limit_l_min 0
_diffrn_reflns_number 1680
_diffrn_reflns_theta_max 51.32
_exptl_absorpt_coefficient_mu 0.661
_exptl_absorpt_correction_type none
_exptl_crystal_colour Colourless
_exptl_crystal_density_diffrn 1.223
_exptl_crystal_density_meas 1.223
_exptl_crystal_description Needle
_exptl_crystal_size_max 0.5
_exptl_crystal_size_mid 0.2
_exptl_crystal_size_min 0.1
_refine_diff_density_max 0.31
_refine_diff_density_min -0.31
_refine_ls_extinction_method None
_refine_ls_goodness_of_fit_obs 1.051
_refine_ls_hydrogen_treatment noref
_refine_ls_number_parameters 207
_refine_ls_number_reflns 1260
_refine_ls_R_factor_obs 0.086
_refine_ls_shift/esd_max 0.4467
_refine_ls_shift/esd_mean 0.0202
_refine_ls_structure_factor_coef F
_refine_ls_weighting_scheme unit
_refine_ls_wR_factor_obs 0.086
_reflns_number_observed 1260
_reflns_number_total 1288
_reflns_observed_criterion refl_observed_if_I_>_1.50_sigma(I)
_cod_data_source_file a905566e.txt
_cod_data_source_block AI1m
_cod_depositor_comments
;
The following automatic conversions were performed:
'_symmetry_cell_setting' value 'Monoclinic' changed to 'monoclinic'
according to '/home/saulius/struct/CIF-dictionaries/cif_core.dic'
dictionary named 'cif_core.dic' version 2.4.1 from
2010-06-29.

'_refine_ls_weighting_scheme' value 'Unit' changed to 'unit'
according to '/home/saulius/struct/CIF-dictionaries/cif_core.dic'
dictionary named 'cif_core.dic' version 2.4.1 from 2010-06-29.

Automatic conversion script
Id: cif_fix_enum 1527 2010-12-29 10:47:43Z saulius 

The following automatic conversions were performed:

'_atom_site_thermal_displace_type' tag value 'Uij' was replaced with
'Uani' value 23 times.

Automatic conversion script
Id: cif_fix_values 1646 2011-03-28 12:23:43Z adriana 
;
_cod_original_sg_symbol_H-M 'P 21          '
_cod_database_code 7203864

loop_
_symmetry_equiv_pos_as_xyz
+X,+Y,+Z
-X,+Y+0.5,-Z

loop_
_atom_site_aniso_label
_atom_site_aniso_U_11
_atom_site_aniso_U_22
_atom_site_aniso_U_33
_atom_site_aniso_U_12
_atom_site_aniso_U_13
_atom_site_aniso_U_23
O1 0.060(4) 0.036(4) 0.052(4) 0.005(4) -0.001(3) -0.006(3)
O3 0.065(4) 0.037(4) 0.065(4) -0.007(4) 0.001(4) -0.001(4)
O16 0.060(4) 0.044(4) 0.040(3) 0.005(3) -0.007(3) -0.005(3)
N13 0.061(5) 0.031(4) 0.036(4) -0.005(4) 0.004(3) -0.002(4)
C2 0.042(5) 0.049(6) 0.047(5) -0.005(5) 0.010(4) -0.011(5)
C4 0.055(5) 0.036(6) 0.046(5) -0.002(5) 0.011(4) -0.012(5)
C5 0.091(8) 0.071(8) 0.040(5) -0.024(7) 0.002(5) 0.000(6)
C6 0.045(5) 0.041(5) 0.037(5) -0.008(4) -0.005(4) 0.001(4)
C7 0.069(7) 0.064(8) 0.076(7) 0.002(7) 0.000(6) -0.013(7)
C8 0.072(8) 0.067(9) 0.108(10) -0.032(7) 0.010(7) 0.012(8)
C9 0.056(7) 0.090(11) 0.083(8) -0.032(7) 0.019(6) 0.017(8)
C10 0.042(5) 0.081(9) 0.052(6) -0.006(6) -0.002(4) 0.004(6)
C11 0.065(7) 0.122(12) 0.070(7) 0.002(9) 0.023(5) -0.003(9)
C12 0.050(5) 0.053(6) 0.050(5) -0.021(5) 0.005(4) -0.001(5)
C14 0.052(5) 0.041(6) 0.045(5) 0.002(5) 0.016(4) -0.006(4)
C15 0.047(5) 0.048(6) 0.053(5) 0.002(5) 0.007(4) -0.002(5)
C18 0.053(6) 0.064(7) 0.044(5) -0.002(5) 0.015(4) 0.000(5)
C19 0.039(4) 0.063(7) 0.034(5) 0.002(5) 0.008(4) 0.000(5)
C20 0.066(6) 0.079(9) 0.051(6) -0.007(7) 0.016(5) 0.003(6)
C21 0.070(7) 0.150(16) 0.039(6) 0.001(10) -0.003(5) -0.013(9)
C22 0.087(9) 0.103(12) 0.046(6) 0.018(9) 0.016(6) 0.012(7)
C23 0.082(7) 0.070(8) 0.056(6) 0.006(7) 0.019(6) 0.017(6)
C24 0.076(7) 0.052(7) 0.058(6) -0.013(6) 0.019(5) 0.003(5)

loop_
_atom_site_label
_atom_site_fract_x
_atom_site_fract_y
_atom_site_fract_z
_atom_site_U_iso_or_equiv
_atom_site_occupancy
_atom_site_thermal_displace_type
O1 1.2931(5) 0.0290 0.3807(6) 0.052(4) 1.000 Uani
O3 1.2118(6) 0.3142(15) 0.2891(6) 0.058(4) 1.000 Uani
O16 1.5667(5) -0.2250(14) 0.4657(5) 0.051(4) 1.000 Uani
N13 1.3611(6) -0.3799(15) 0.3697(6) 0.044(4) 1.000 Uani
C2 1.2202(7) 0.1217(20) 0.2993(8) 0.047(6) 1.000 Uani
C4 1.1379(7) -0.0116(18) 0.2063(8) 0.047(5) 1.000 Uani
C5 1.0908(9) 0.1003(23) 0.0839(8) 0.070(7) 1.000 Uani
C6 1.0420(7) -0.0860(19) 0.2602(8) 0.043(5) 1.000 Uani
C7 1.0070(9) -0.2946(22) 0.2444(11) 0.072(8) 1.000 Uani
C8 0.9163(10) -0.3586(25) 0.2884(13) 0.085(9) 1.000 Uani
C9 0.8658(9) -0.2264(25) 0.3550(11) 0.077(8) 1.000 Uani
C10 0.8984(8) -0.0194(22) 0.3719(9) 0.060(6) 1.000 Uani
C11 0.8397(9) 0.1243(29) 0.4427(10) 0.086(9) 1.000 Uani
C12 0.9889(8) 0.0421(20) 0.3258(8) 0.053(6) 1.000 Uani
C14 1.4427(7) -0.4070(18) 0.2920(8) 0.047(5) 1.000 Uani
C15 1.5469(7) -0.2731(20) 0.3382(8) 0.051(6) 1.000 Uani
C18 1.4428(8) -0.1417(20) 0.1435(8) 0.054(6) 1.000 Uani
C19 1.3954(7) -0.3338(19) 0.1623(7) 0.046(5) 1.000 Uani
C20 1.3163(8) -0.4275(22) 0.0687(9) 0.067(7) 1.000 Uani
C21 1.2832(10) -0.3272(31) -0.0442(10) 0.09(1) 1.000 Uani
C22 1.3308(11) -0.1390(28) -0.0629(10) 0.080(9) 1.000 Uani
C23 1.4100(10) -0.0476(22) 0.0302(10) 0.070(7) 1.000 Uani
C24 1.5248(9) -0.0736(21) 0.2594(9) 0.063(7) 1.000 Uani
H4 1.17710 -0.13130 0.18569 0.046 1.000 Uiso
H5A 1.15168 0.14659 0.05028 0.068 1.000 Uiso
H5B 1.04768 0.21869 0.09868 0.068 1.000 Uiso
H5C 1.04328 0.00789 0.02638 0.068 1.000 Uiso
H7 1.04314 -0.39133 0.20044 0.069 1.000 Uiso
H8 0.88902 -0.49945 0.27483 0.082 1.000 Uiso
H9 0.80665 -0.27670 0.39019 0.076 1.000 Uiso
H11A 0.77712 0.07884 0.47357 0.086 1.000 Uiso
H11B 0.81342 0.23914 0.38787 0.086 1.000 Uiso
H11C 0.89472 0.17504 0.51277 0.086 1.000 Uiso
H12 1.01597 0.18275 0.34148 0.051 1.000 Uiso
H13A 1.39244 -0.42957 0.45199 0.043 1.000 Uiso
H13B 1.29364 -0.45547 0.33449 0.043 1.000 Uiso
H13C 1.34384 -0.23357 0.37229 0.043 1.000 Uiso
H14 1.45999 -0.55317 0.28938 0.046 1.000 Uiso
H15 1.61127 -0.34050 0.32086 0.049 1.000 Uiso
H16 1.627(4) -0.294(8) 0.511(4) 0.048 1.000 Uiso
H20 1.28315 -0.55811 0.08341 0.066 1.000 Uiso
H21 1.22834 -0.38979 -0.11029 0.086 1.000 Uiso
H22 1.30688 -0.07097 -0.14173 0.079 1.000 Uiso
H23 1.44239 0.08295 0.01401 0.069 1.000 Uiso
H24A 1.59273 -0.02296 0.24132 0.062 1.000 Uiso
H24B 1.494(4) 0.034(8) 0.301(4) 0.062 1.000 Uiso

loop_
_geom_angle_atom_site_label_1
_geom_angle_atom_site_label_2
_geom_angle_atom_site_label_3
_geom_angle
_geom_angle_site_symmetry_1
_geom_angle_site_symmetry_2
_geom_angle_site_symmetry_3
_geom_angle_publ_flag
O1 C2 O3 124.2(9) . . . yes
O1 C2 C4 118.1(10) . . . yes
O3 C2 C4 117.7(9) . . . yes
C2 C4 C5 113.3(10) . . . yes
C2 C4 C6 111.0(8) . . . yes
C5 C4 C6 109.5(8) . . . yes
C4 C6 C7 119.5(10) . . . yes
C4 C6 C12 122.6(11) . . . yes
C7 C6 C12 117.9(10) . . . yes
C6 C7 C8 119.1(12) . . . yes
C7 C8 C9 121.2(14) . . . yes
C8 C9 C10 120.8(12) . . . yes
C9 C10 C11 119.8(11) . . . yes
C9 C10 C12 116.9(11) . . . yes
C11 C10 C12 123.2(13) . . . yes
C6 C12 C10 123.8(12) . . . yes
N13 C14 C15 111.6(8) . . . yes
N13 C14 C19 111.4(8) . . . yes
C15 C14 C19 104.7(9) . . . yes
O16 C15 C14 113.0(8) . . . yes
O16 C15 C24 111.0(10) . . . yes
C14 C15 C24 104.6(8) . . . yes
C19 C18 C23 118.8(10) . . . yes
C19 C18 C24 110.2(9) . . . yes
C23 C18 C24 131.0(12) . . . yes
C14 C19 C18 109.8(9) . . . yes
C14 C19 C20 129.4(11) . . . yes
C18 C19 C20 120.8(10) . . . yes
C19 C20 C21 119.2(13) . . . yes
C20 C21 C22 119.9(12) . . . yes
C21 C22 C23 120.5(12) . . . yes
C18 C23 C22 120.7(13) . . . yes
C15 C24 C18 104.0(10) . . . yes
C15 O16 H16 111.8(29) . . . yes
C14 N13 H13A 110.2(7) . . . yes
C14 N13 H13B 110.0(8) . . . yes
C14 N13 H13C 108.5(8) . . . yes
H13A N13 H13B 109.6(9) . . . yes
H13A N13 H13C 109.5(8) . . . yes
H13B N13 H13C 109.0(8) . . . yes
C2 C4 H4 108.5(8) . . . yes
C5 C4 H4 105.4(9) . . . yes
C6 C4 H4 109.0(10) . . . yes
C4 C5 H5A 109.1(10) . . . yes
C4 C5 H5B 108.9(9) . . . yes
C4 C5 H5C 110.5(12) . . . yes
H5A C5 H5B 109.7(14) . . . yes
H5A C5 H5C 109.7(10) . . . yes
H5B C5 H5C 109.0(11) . . . yes
C6 C7 H7 120.8(11) . . . yes
C8 C7 H7 120.0(14) . . . yes
C7 C8 H8 120.2(14) . . . yes
C9 C8 H8 118.6(13) . . . yes
C8 C9 H9 120.0(16) . . . yes
C10 C9 H9 119.2(13) . . . yes
C10 C11 H11A 121.9(17) . . . yes
C10 C11 H11B 105.4(10) . . . yes
C10 C11 H11C 107.4(10) . . . yes
H11A C11 H11B 106.3(12) . . . yes
H11A C11 H11C 106.3(11) . . . yes
H11B C11 H11C 109.0(18) . . . yes
C6 C12 H12 118.0(10) . . . yes
C10 C12 H12 118.1(11) . . . yes
N13 C14 H14 108.5(9) . . . yes
C15 C14 H14 112.4(9) . . . yes
C19 C14 H14 108.2(9) . . . yes
O16 C15 H15 110.1(8) . . . yes
C14 C15 H15 110.3(11) . . . yes
C24 C15 H15 107.5(9) . . . yes
C19 C20 H20 120.0(11) . . . yes
C21 C20 H20 120.8(12) . . . yes
C20 C21 H21 120.4(17) . . . yes
C22 C21 H21 119.7(14) . . . yes
C21 C22 H22 119.0(13) . . . yes
C23 C22 H22 120.4(16) . . . yes
C18 C23 H23 120.6(12) . . . yes
C22 C23 H23 118.6(12) . . . yes
C15 C24 H24A 110.8(10) . . . yes
C15 C24 H24B 111.0(31) . . . yes
C18 C24 H24A 110.9(9) . . . yes
C18 C24 H24B 111.1(30) . . . yes
H24A C24 H24B 109.0(32) . . . yes

loop_
_geom_bond_atom_site_label_1
_geom_bond_atom_site_label_2
_geom_bond_distance
_geom_bond_site_symmetry_1
_geom_bond_site_symmetry_2
_geom_bond_publ_flag
O1 C2 1.261(12) . . yes
O3 C2 1.237(16) . . yes
O16 C15 1.417(11) . . yes
N13 C14 1.482(11) . . yes
C2 C4 1.525(14) . . yes
C4 C5 1.526(14) . . yes
C4 C6 1.521(13) . . yes
C6 C7 1.399(19) . . yes
C6 C12 1.361(15) . . yes
C7 C8 1.382(18) . . yes
C8 C9 1.37(2) . . yes
C9 C10 1.38(3) . . yes
C10 C11 1.501(19) . . yes
C10 C12 1.387(14) . . yes
C14 C15 1.524(14) . . yes
C14 C19 1.497(12) . . yes
C15 C24 1.534(17) . . yes
C18 C19 1.396(17) . . yes
C18 C23 1.369(16) . . yes
C18 C24 1.501(15) . . yes
C19 C20 1.382(14) . . yes
C20 C21 1.383(18) . . yes
C21 C22 1.37(3) . . yes
C22 C23 1.373(18) . . yes
O16 H16 0.91(5) . . yes
N13 H13A 0.960(7) . . yes
N13 H13B 0.960(8) . . yes
N13 H13C 0.960(10) . . yes
C4 H4 0.960(11) . . yes
C5 H5A 0.960(11) . . yes
C5 H5B 0.960(14) . . yes
C5 H5C 0.960(12) . . yes
C7 H7 0.960(13) . . yes
C8 H8 0.960(16) . . yes
C9 H9 0.960(12) . . yes
C11 H11A 0.960(12) . . yes
C11 H11B 0.960(16) . . yes
C11 H11C 0.960(12) . . yes
C12 H12 0.960(13) . . yes
C14 H14 0.960(12) . . yes
C15 H15 0.960(10) . . yes
C20 H20 0.960(14) . . yes
C21 H21 0.960(13) . . yes
C22 H22 0.961(13) . . yes
C23 H23 0.960(14) . . yes
C24 H24A 0.960(11) . . yes
C24 H24B 0.96(6) . . yes

loop_
_cod_related_entry_id
_cod_related_entry_database
_cod_related_entry_code
1 ChemSpider 30653684
